data_7152623
loop_
_publ_author_name
'Iaroshenko, Viktor O.'
'Savych, Iryna'
'Villinger, Alexander'
'Sosnovskikh, Vyacheslav Ya'
'Langer, Peter'

_publ_section_title
;
 Reactions of 3-acylchromones with dimethyl 1,3-acetonedicarboxylate and
 1,3-diphenylacetone: one-pot synthesis of functionalized
 2-hydroxybenzophenones, 6H-benzo[c]chromenes and benzo[c]coumarins.
;
_journal_issue 47
_journal_name_full 'Organic &amp; biomolecular chemistry'
_journal_page_first 9344
_journal_page_last 9348
_journal_paper_doi 10.1039/c2ob07020k
_journal_volume 10
_journal_year 2012
_chemical_formula_moiety 'C31 H21 N O5'
_chemical_formula_sum 'C31 H21 N O5'
_chemical_formula_weight 487.49
_chemical_name_systematic
;
?
;
_space_group_IT_number 43
_symmetry_cell_setting orthorhombic
_symmetry_Int_Tables_number 43
_symmetry_space_group_name_Hall 'F 2 -2d'
_symmetry_space_group_name_H-M 'F d d 2'
_atom_sites_solution_hydrogens geom
_atom_sites_solution_primary direct
_atom_sites_solution_secondary difmap
_audit_creation_method SHELXL-97
_cell_angle_alpha 90.00
_cell_angle_beta 90.00
_cell_angle_gamma 90.00
_cell_formula_units_Z 16
_cell_length_a 36.4369(12)
_cell_length_b 40.2125(14)
_cell_length_c 6.8319(2)
_cell_measurement_reflns_used 7573
_cell_measurement_temperature 173(2)
_cell_measurement_theta_max 52.703
_cell_measurement_theta_min 4.628
_cell_volume 10010.2(6)
_computing_cell_refinement 'Bruker Apex V7.51A'
_computing_data_collection 'Bruker Apex V7.51A'
_computing_data_reduction 'Bruker SAINT'
_computing_molecular_graphics 'ORTEP-3v2.01 (Farrugia, 1997)'
_computing_publication_material SHELXL-97
_computing_structure_refinement 'SHELXL-97 (Sheldrick, 1997)'
_computing_structure_solution 'SHELXS-97 (Sheldrick, 1997)'
_diffrn_ambient_temperature 173(2)
_diffrn_measured_fraction_theta_full 0.998
_diffrn_measured_fraction_theta_max 0.998
_diffrn_measurement_device_type 'Bruker-Nonius Apex X8-CCD-diffractometer'
_diffrn_measurement_method 'phi and omega scans'
_diffrn_radiation_monochromator graphite
_diffrn_radiation_source 'sealed tube'
_diffrn_radiation_type MoK\a
_diffrn_radiation_wavelength 0.71073
_diffrn_reflns_av_R_equivalents 0.0607
_diffrn_reflns_av_sigmaI/netI 0.0664
_diffrn_reflns_limit_h_max 43
_diffrn_reflns_limit_h_min -48
_diffrn_reflns_limit_k_max 52
_diffrn_reflns_limit_k_min -52
_diffrn_reflns_limit_l_max 8
_diffrn_reflns_limit_l_min -9
_diffrn_reflns_number 43251
_diffrn_reflns_theta_full 28.00
_diffrn_reflns_theta_max 28.00
_diffrn_reflns_theta_min 2.45
_exptl_absorpt_coefficient_mu 0.088
_exptl_absorpt_correction_T_max 0.9939
_exptl_absorpt_correction_T_min 0.9564
_exptl_absorpt_correction_type multi-scan
_exptl_absorpt_process_details '(SADABS; Sheldrick, 2004)'
_exptl_crystal_colour yellow
_exptl_crystal_density_diffrn 1.294
_exptl_crystal_density_method 'not measured'
_exptl_crystal_description needle
_exptl_crystal_F_000 4064
_exptl_crystal_size_max 0.51
_exptl_crystal_size_mid 0.09
_exptl_crystal_size_min 0.07
_refine_diff_density_max 0.182
_refine_diff_density_min -0.224
_refine_diff_density_rms 0.048
_refine_ls_abs_structure_details 'Flack H D (1983), Acta Cryst. A39, 876-881'
_refine_ls_abs_structure_Flack 0.2(11)
_refine_ls_extinction_method none
_refine_ls_goodness_of_fit_ref 1.089
_refine_ls_hydrogen_treatment mixed
_refine_ls_matrix_type full
_refine_ls_number_parameters 342
_refine_ls_number_reflns 5916
_refine_ls_number_restraints 1
_refine_ls_restrained_S_all 1.089
_refine_ls_R_factor_all 0.0894
_refine_ls_R_factor_gt 0.0519
_refine_ls_shift/su_max 0.000
_refine_ls_shift/su_mean 0.000
_refine_ls_structure_factor_coef Fsqd
_refine_ls_weighting_details 'calc w=1/[\s^2^(Fo^2^)+(0.0414P)^2^+3.8653P] where P=(Fo^2^+2Fc^2^)/3'
_refine_ls_weighting_scheme calc
_refine_ls_wR_factor_gt 0.0914
_refine_ls_wR_factor_ref 0.1055
_reflns_number_gt 4299
_reflns_number_total 5916
_reflns_threshold_expression >2\s(I)
_cod_data_source_file c2ob07020k.txt
_cod_data_source_block ch_is209
_cod_database_code 7152623

loop_
_symmetry_equiv_pos_as_xyz
'x, y, z'
'-x, -y, z'
'x+1/4, -y+1/4, z+1/4'
'-x+1/4, y+1/4, z+1/4'
'x, y+1/2, z+1/2'
'-x, -y+1/2, z+1/2'
'x+1/4, -y+3/4, z+3/4'
'-x+1/4, y+3/4, z+3/4'
'x+1/2, y, z+1/2'
'-x+1/2, -y, z+1/2'
'x+3/4, -y+1/4, z+3/4'
'-x+3/4, y+1/4, z+3/4'
'x+1/2, y+1/2, z'
'-x+1/2, -y+1/2, z'
'x+3/4, -y+3/4, z+1/4'
'-x+3/4, y+3/4, z+1/4'

loop_
_atom_site_label
_atom_site_type_symbol
_atom_site_fract_x
_atom_site_fract_y
_atom_site_fract_z
_atom_site_U_iso_or_equiv
_atom_site_adp_type
_atom_site_occupancy
_atom_site_symmetry_multiplicity
_atom_site_calc_flag
_atom_site_refinement_flags
N1 N 0.23319(6) 0.16983(6) 0.9819(3) 0.0396(6) Uani 1 1 d .
O1 O 0.34352(5) 0.09378(4) 0.5395(2) 0.0296(4) Uani 1 1 d .
O2 O 0.32236(5) 0.03426(4) 0.4629(2) 0.0324(4) Uani 1 1 d .
O3 O 0.40295(5) 0.22094(4) 0.1082(2) 0.0363(5) Uani 1 1 d .
O4 O 0.24100(5) 0.18187(6) 1.1408(3) 0.0649(6) Uani 1 1 d .
O5 O 0.20255(5) 0.15924(5) 0.9416(3) 0.0508(5) Uani 1 1 d .
C1 C 0.38683(6) 0.19268(6) 0.1760(3) 0.0234(5) Uani 1 1 d .
C2 C 0.36137(6) 0.19382(5) 0.3313(3) 0.0209(5) Uani 1 1 d .
C3 C 0.34443(6) 0.16443(6) 0.3927(3) 0.0208(5) Uani 1 1 d .
C4 C 0.35269(6) 0.13456(5) 0.2952(3) 0.0205(5) Uani 1 1 d .
C5 C 0.37752(6) 0.13454(5) 0.1401(3) 0.0211(5) Uani 1 1 d .
H5 H 0.3824 0.1142 0.0745 0.025 Uiso 1 1 calc R
C6 C 0.39542(6) 0.16313(5) 0.0777(3) 0.0202(5) Uani 1 1 d .
C7 C 0.35227(6) 0.22704(6) 0.4181(3) 0.0254(5) Uani 1 1 d .
C8 C 0.37647(7) 0.24304(6) 0.5420(4) 0.0359(6) Uani 1 1 d .
H8 H 0.3993 0.2329 0.5734 0.043 Uiso 1 1 calc R
C9 C 0.36775(8) 0.27383(7) 0.6210(4) 0.0460(7) Uani 1 1 d .
H9 H 0.3847 0.2847 0.7054 0.055 Uiso 1 1 calc R
C10 C 0.33503(9) 0.28870(7) 0.5782(4) 0.0535(8) Uani 1 1 d .
H10 H 0.3292 0.3098 0.6321 0.064 Uiso 1 1 calc R
C11 C 0.31039(10) 0.27284(8) 0.4561(4) 0.0628(10) Uani 1 1 d .
H11 H 0.2875 0.2830 0.4263 0.075 Uiso 1 1 calc R
C12 C 0.31911(8) 0.24208(7) 0.3772(4) 0.0459(7) Uani 1 1 d .
H12 H 0.3020 0.2312 0.2938 0.055 Uiso 1 1 calc R
C13 C 0.31613(6) 0.16523(5) 0.5504(3) 0.0210(5) Uani 1 1 d .
C14 C 0.32337(6) 0.17935(6) 0.7332(3) 0.0244(5) Uani 1 1 d .
H14 H 0.3471 0.1880 0.7604 0.029 Uiso 1 1 calc R
C15 C 0.29635(6) 0.18080(6) 0.8746(3) 0.0269(5) Uani 1 1 d .
H15 H 0.3012 0.1905 0.9986 0.032 Uiso 1 1 calc R
C16 C 0.26219(6) 0.16789(6) 0.8330(3) 0.0264(5) Uani 1 1 d .
C17 C 0.25411(6) 0.15335(6) 0.6550(3) 0.0275(5) Uani 1 1 d .
H17 H 0.2304 0.1444 0.6299 0.033 Uiso 1 1 calc R
C18 C 0.28129(6) 0.15209(6) 0.5145(3) 0.0258(5) Uani 1 1 d .
H18 H 0.2762 0.1421 0.3913 0.031 Uiso 1 1 calc R
C19 C 0.33886(6) 0.10194(6) 0.3668(3) 0.0223(5) Uani 1 1 d .
C20 C 0.32028(6) 0.07922(6) 0.2282(3) 0.0207(5) Uani 1 1 d .
C21 C 0.31273(6) 0.04631(6) 0.2842(3) 0.0248(5) Uani 1 1 d .
C22 C 0.29493(7) 0.02506(6) 0.1551(4) 0.0311(6) Uani 1 1 d .
H22 H 0.2902 0.0027 0.1922 0.037 Uiso 1 1 calc R
C23 C 0.28412(6) 0.03628(6) -0.0262(4) 0.0321(6) Uani 1 1 d .
H23 H 0.2721 0.0215 -0.1136 0.039 Uiso 1 1 calc R
C24 C 0.29059(6) 0.06891(6) -0.0831(3) 0.0290(6) Uani 1 1 d .
H24 H 0.2826 0.0766 -0.2075 0.035 Uiso 1 1 calc R
C25 C 0.30871(6) 0.08999(6) 0.0429(3) 0.0241(5) Uani 1 1 d .
H25 H 0.3135 0.1122 0.0036 0.029 Uiso 1 1 calc R
C26 C 0.42064(6) 0.16209(6) -0.0929(3) 0.0222(5) Uani 1 1 d .
C27 C 0.41210(6) 0.14261(6) -0.2550(3) 0.0270(5) Uani 1 1 d .
H27 H 0.3904 0.1295 -0.2546 0.032 Uiso 1 1 calc R
C28 C 0.43506(7) 0.14219(7) -0.4176(3) 0.0366(6) Uani 1 1 d .
H28 H 0.4291 0.1286 -0.5268 0.044 Uiso 1 1 calc R
C29 C 0.46642(7) 0.16137(7) -0.4216(3) 0.0393(7) Uani 1 1 d .
H29 H 0.4816 0.1617 -0.5347 0.047 Uiso 1 1 calc R
C30 C 0.47562(7) 0.18017(7) -0.2597(4) 0.0355(6) Uani 1 1 d .
H30 H 0.4975 0.1930 -0.2606 0.043 Uiso 1 1 calc R
C31 C 0.45319(6) 0.18051(6) -0.0958(3) 0.0279(5) Uani 1 1 d .
H31 H 0.4600 0.1933 0.0153 0.034 Uiso 1 1 calc R
H1 H 0.3998(9) 0.2367(8) 0.193(5) 0.069(11) Uiso 1 1 d .
H2 H 0.3325(10) 0.0516(10) 0.536(6) 0.087(12) Uiso 1 1 d .

loop_
_atom_site_aniso_label
_atom_site_aniso_U_11
_atom_site_aniso_U_22
_atom_site_aniso_U_33
_atom_site_aniso_U_23
_atom_site_aniso_U_13
_atom_site_aniso_U_12
N1 0.0379(14) 0.0527(16) 0.0281(11) 0.0072(10) 0.0099(10) 0.0084(12)
O1 0.0454(10) 0.0232(10) 0.0201(8) -0.0003(7) 0.0000(7) -0.0034(8)
O2 0.0489(11) 0.0218(10) 0.0266(8) 0.0029(8) -0.0058(8) -0.0024(9)
O3 0.0509(11) 0.0199(11) 0.0380(10) -0.0063(8) 0.0194(8) -0.0083(9)
O4 0.0516(13) 0.115(2) 0.0284(10) -0.0193(12) 0.0113(9) 0.0057(12)
O5 0.0333(11) 0.0743(15) 0.0448(11) 0.0075(10) 0.0128(9) -0.0066(10)
C1 0.0268(12) 0.0200(13) 0.0232(10) -0.0020(9) 0.0035(9) -0.0062(10)
C2 0.0252(12) 0.0170(13) 0.0204(10) -0.0014(9) -0.0016(8) 0.0006(10)
C3 0.0224(12) 0.0212(13) 0.0188(9) -0.0028(9) -0.0018(8) -0.0009(10)
C4 0.0242(12) 0.0183(13) 0.0190(10) -0.0012(9) -0.0008(9) -0.0014(10)
C5 0.0252(12) 0.0162(12) 0.0218(9) -0.0031(9) 0.0002(9) -0.0003(10)
C6 0.0213(12) 0.0199(13) 0.0195(10) -0.0029(9) -0.0011(8) -0.0004(10)
C7 0.0345(14) 0.0205(13) 0.0212(10) -0.0034(9) 0.0042(9) -0.0012(10)
C8 0.0269(14) 0.0320(16) 0.0487(15) -0.0163(13) 0.0059(12) -0.0025(12)
C9 0.0421(17) 0.0357(17) 0.0600(17) -0.0269(15) 0.0044(14) -0.0063(14)
C10 0.074(2) 0.0299(17) 0.0567(19) -0.0198(14) 0.0044(16) 0.0102(16)
C11 0.083(2) 0.047(2) 0.0585(19) -0.0189(16) -0.0233(18) 0.0410(18)
C12 0.0615(19) 0.0361(17) 0.0402(14) -0.0151(13) -0.0177(14) 0.0193(14)
C13 0.0252(13) 0.0173(13) 0.0204(10) 0.0010(9) 0.0003(9) 0.0028(10)
C14 0.0269(13) 0.0238(14) 0.0225(10) -0.0032(9) -0.0003(9) 0.0014(10)
C15 0.0318(14) 0.0310(14) 0.0177(10) -0.0019(10) -0.0006(9) 0.0026(11)
C16 0.0282(13) 0.0279(14) 0.0230(11) 0.0054(10) 0.0062(9) 0.0069(11)
C17 0.0252(13) 0.0275(14) 0.0298(12) 0.0034(11) 0.0019(10) -0.0002(11)
C18 0.0286(13) 0.0261(14) 0.0226(11) -0.0021(10) -0.0011(9) 0.0004(11)
C19 0.0216(12) 0.0209(13) 0.0245(11) -0.0017(9) 0.0039(9) 0.0033(10)
C20 0.0214(12) 0.0160(12) 0.0246(10) -0.0033(9) 0.0033(9) 0.0000(9)
C21 0.0285(13) 0.0187(13) 0.0271(11) -0.0004(10) 0.0019(10) 0.0017(10)
C22 0.0357(14) 0.0188(14) 0.0389(13) -0.0029(11) -0.0010(11) -0.0054(11)
C23 0.0298(13) 0.0288(15) 0.0377(13) -0.0092(11) -0.0043(11) -0.0056(11)
C24 0.0282(13) 0.0350(16) 0.0239(11) 0.0001(11) -0.0019(9) 0.0002(11)
C25 0.0239(12) 0.0219(13) 0.0265(11) 0.0015(10) 0.0030(9) -0.0006(10)
C26 0.0188(12) 0.0241(14) 0.0238(10) 0.0010(10) 0.0013(8) 0.0030(10)
C27 0.0237(13) 0.0333(15) 0.0240(11) -0.0037(10) -0.0014(9) 0.0047(11)
C28 0.0357(15) 0.0526(18) 0.0214(11) -0.0081(11) -0.0015(10) 0.0122(13)
C29 0.0286(15) 0.060(2) 0.0287(13) 0.0081(13) 0.0089(10) 0.0129(13)
C30 0.0259(14) 0.0397(17) 0.0410(14) 0.0114(12) 0.0078(11) 0.0009(12)
C31 0.0263(13) 0.0291(14) 0.0285(11) 0.0005(10) 0.0016(9) -0.0014(11)

loop_
_atom_type_symbol
_atom_type_description
_atom_type_scat_dispersion_real
_atom_type_scat_dispersion_imag
_atom_type_scat_source
C C 0.0033 0.0016 'International Tables Vol C Tables 4.2.6.8 and 6.1.1.4'
H H 0.0000 0.0000 'International Tables Vol C Tables 4.2.6.8 and 6.1.1.4'
N N 0.0061 0.0033 'International Tables Vol C Tables 4.2.6.8 and 6.1.1.4'
O O 0.0106 0.0060 'International Tables Vol C Tables 4.2.6.8 and 6.1.1.4'

loop_
_geom_angle_atom_site_label_1
_geom_angle_atom_site_label_2
_geom_angle_atom_site_label_3
_geom_angle
O4 N1 O5 123.3(2)
O4 N1 C16 117.9(2)
O5 N1 C16 118.8(2)
C21 O2 H2 108(2)
C1 O3 H1 109(2)
O3 C1 C6 116.68(19)
O3 C1 C2 120.9(2)
C6 C1 C2 122.4(2)
C3 C2 C1 119.3(2)
C3 C2 C7 122.48(19)
C1 C2 C7 118.18(19)
C2 C3 C4 119.03(19)
C2 C3 C13 120.26(19)
C4 C3 C13 120.6(2)
C5 C4 C3 120.0(2)
C5 C4 C19 117.99(19)
C3 C4 C19 121.64(19)
C6 C5 C4 122.5(2)
C6 C5 H5 118.7
C4 C5 H5 118.7
C5 C6 C1 116.78(19)
C5 C6 C26 120.5(2)
C1 C6 C26 122.6(2)
C12 C7 C8 118.6(2)
C12 C7 C2 120.3(2)
C8 C7 C2 121.1(2)
C7 C8 C9 120.5(2)
C7 C8 H8 119.7
C9 C8 H8 119.7
C10 C9 C8 120.5(3)
C10 C9 H9 119.8
C8 C9 H9 119.8
C9 C10 C11 119.7(3)
C9 C10 H10 120.2
C11 C10 H10 120.2
C10 C11 C12 119.9(3)
C10 C11 H11 120.1
C12 C11 H11 120.1
C7 C12 C11 120.9(3)
C7 C12 H12 119.6
C11 C12 H12 119.6
C18 C13 C14 118.84(19)
C18 C13 C3 119.57(19)
C14 C13 C3 121.6(2)
C15 C14 C13 120.5(2)
C15 C14 H14 119.7
C13 C14 H14 119.7
C16 C15 C14 118.9(2)
C16 C15 H15 120.5
C14 C15 H15 120.5
C15 C16 C17 122.3(2)
C15 C16 N1 119.1(2)
C17 C16 N1 118.6(2)
C18 C17 C16 118.3(2)
C18 C17 H17 120.8
C16 C17 H17 120.8
C17 C18 C13 121.1(2)
C17 C18 H18 119.5
C13 C18 H18 119.5
O1 C19 C20 120.6(2)
O1 C19 C4 120.1(2)
C20 C19 C4 119.27(18)
C25 C20 C21 118.5(2)
C25 C20 C19 121.6(2)
C21 C20 C19 119.82(19)
O2 C21 C22 118.1(2)
O2 C21 C20 122.0(2)
C22 C21 C20 119.9(2)
C23 C22 C21 120.2(2)
C23 C22 H22 119.9
C21 C22 H22 119.9
C22 C23 C24 120.9(2)
C22 C23 H23 119.6
C24 C23 H23 119.6
C25 C24 C23 119.2(2)
C25 C24 H24 120.4
C23 C24 H24 120.4
C24 C25 C20 121.2(2)
C24 C25 H25 119.4
C20 C25 H25 119.4
C27 C26 C31 118.5(2)
C27 C26 C6 120.15(19)
C31 C26 C6 121.4(2)
C28 C27 C26 120.5(2)
C28 C27 H27 119.7
C26 C27 H27 119.7
C29 C28 C27 120.5(2)
C29 C28 H28 119.8
C27 C28 H28 119.8
C28 C29 C30 119.5(2)
C28 C29 H29 120.3
C30 C29 H29 120.3
C29 C30 C31 120.6(2)
C29 C30 H30 119.7
C31 C30 H30 119.7
C30 C31 C26 120.4(2)
C30 C31 H31 119.8
C26 C31 H31 119.8

loop_
_geom_bond_atom_site_label_1
_geom_bond_atom_site_label_2
_geom_bond_distance
N1 O4 1.222(3)
N1 O5 1.226(3)
N1 C16 1.469(3)
O1 C19 1.237(3)
O2 C21 1.360(3)
O2 H2 0.93(4)
O3 C1 1.360(3)
O3 H1 0.87(3)
C1 C6 1.400(3)
C1 C2 1.410(3)
C2 C3 1.398(3)
C2 C7 1.499(3)
C3 C4 1.406(3)
C3 C13 1.492(3)
C4 C5 1.393(3)
C4 C19 1.488(3)
C5 C6 1.389(3)
C5 H5 0.9500
C6 C26 1.485(3)
C7 C12 1.380(3)
C7 C8 1.381(3)
C8 C9 1.388(4)
C8 H8 0.9500
C9 C10 1.365(4)
C9 H9 0.9500
C10 C11 1.381(4)
C10 H10 0.9500
C11 C12 1.386(4)
C11 H11 0.9500
C12 H12 0.9500
C13 C18 1.397(3)
C13 C14 1.397(3)
C14 C15 1.381(3)
C14 H14 0.9500
C15 C16 1.378(3)
C15 H15 0.9500
C16 C17 1.381(3)
C17 C18 1.380(3)
C17 H17 0.9500
C18 H18 0.9500
C19 C20 1.480(3)
C20 C25 1.403(3)
C20 C21 1.405(3)
C21 C22 1.388(3)
C22 C23 1.376(3)
C22 H22 0.9500
C23 C24 1.389(3)
C23 H23 0.9500
C24 C25 1.377(3)
C24 H24 0.9500
C25 H25 0.9500
C26 C27 1.392(3)
C26 C31 1.398(3)
C27 C28 1.391(3)
C27 H27 0.9500
C28 C29 1.379(4)
C28 H28 0.9500
C29 C30 1.381(4)
C29 H29 0.9500
C30 C31 1.386(3)
C30 H30 0.9500
C31 H31 0.9500

loop_
_geom_torsion_atom_site_label_1
_geom_torsion_atom_site_label_2
_geom_torsion_atom_site_label_3
_geom_torsion_atom_site_label_4
_geom_torsion
O3 C1 C2 C3 177.9(2)
C6 C1 C2 C3 1.2(3)
O3 C1 C2 C7 0.6(3)
C6 C1 C2 C7 -176.1(2)
C1 C2 C3 C4 -1.3(3)
C7 C2 C3 C4 175.80(19)
C1 C2 C3 C13 -177.14(19)
C7 C2 C3 C13 0.0(3)
C2 C3 C4 C5 0.2(3)
C13 C3 C4 C5 176.04(19)
C2 C3 C4 C19 173.15(19)
C13 C3 C4 C19 -11.0(3)
C3 C4 C5 C6 1.1(3)
C19 C4 C5 C6 -172.1(2)
C4 C5 C6 C1 -1.3(3)
C4 C5 C6 C26 -177.77(19)
O3 C1 C6 C5 -176.72(19)
C2 C1 C6 C5 0.1(3)
O3 C1 C6 C26 -0.3(3)
C2 C1 C6 C26 176.54(19)
C3 C2 C7 C12 -72.0(3)
C1 C2 C7 C12 105.2(3)
C3 C2 C7 C8 107.3(3)
C1 C2 C7 C8 -75.6(3)
C12 C7 C8 C9 -1.0(4)
C2 C7 C8 C9 179.8(2)
C7 C8 C9 C10 0.4(4)
C8 C9 C10 C11 0.3(5)
C9 C10 C11 C12 -0.3(5)
C8 C7 C12 C11 0.9(4)
C2 C7 C12 C11 -179.8(3)
C10 C11 C12 C7 -0.3(5)
C2 C3 C13 C18 124.0(2)
C4 C3 C13 C18 -51.8(3)
C2 C3 C13 C14 -55.0(3)
C4 C3 C13 C14 129.3(2)
C18 C13 C14 C15 -1.1(3)
C3 C13 C14 C15 177.8(2)
C13 C14 C15 C16 0.4(4)
C14 C15 C16 C17 0.4(4)
C14 C15 C16 N1 -179.1(2)
O4 N1 C16 C15 -2.6(3)
O5 N1 C16 C15 177.7(2)
O4 N1 C16 C17 177.9(2)
O5 N1 C16 C17 -1.8(3)
C15 C16 C17 C18 -0.6(4)
N1 C16 C17 C18 179.0(2)
C16 C17 C18 C13 -0.2(3)
C14 C13 C18 C17 1.0(3)
C3 C13 C18 C17 -178.0(2)
C5 C4 C19 O1 121.7(2)
C3 C4 C19 O1 -51.4(3)
C5 C4 C19 C20 -57.0(3)
C3 C4 C19 C20 129.9(2)
O1 C19 C20 C25 168.2(2)
C4 C19 C20 C25 -13.1(3)
O1 C19 C20 C21 -9.5(3)
C4 C19 C20 C21 169.1(2)
C25 C20 C21 O2 -178.6(2)
C19 C20 C21 O2 -0.8(3)
C25 C20 C21 C22 1.5(3)
C19 C20 C21 C22 179.3(2)
O2 C21 C22 C23 179.0(2)
C20 C21 C22 C23 -1.1(3)
C21 C22 C23 C24 -0.3(4)
C22 C23 C24 C25 1.3(3)
C23 C24 C25 C20 -0.8(3)
C21 C20 C25 C24 -0.5(3)
C19 C20 C25 C24 -178.3(2)
C5 C6 C26 C27 38.6(3)
C1 C6 C26 C27 -137.7(2)
C5 C6 C26 C31 -141.6(2)
C1 C6 C26 C31 42.1(3)
C31 C26 C27 C28 -1.5(3)
C6 C26 C27 C28 178.2(2)
C26 C27 C28 C29 -0.8(4)
C27 C28 C29 C30 2.3(4)
C28 C29 C30 C31 -1.5(4)
C29 C30 C31 C26 -0.8(4)
C27 C26 C31 C30 2.3(3)
C6 C26 C31 C30 -177.5(2)
